data_2229916
loop_
_publ_author_name
'Wang, Yong'
'Xu, Jing-Yi'
'Li, De-Yong'
'Shi, Lu'

_publ_section_title
;
 3,3'-Dinitro-4,4'-bipyridine
;
_journal_coeditor_code BQ2296
_journal_issue 5
_journal_name_full 'Acta Crystallographica Section E'
_journal_page_first o1191
_journal_paper_doi 10.1107/S1600536811014139
_journal_volume 67
_journal_year 2011
_chemical_formula_iupac 'C10 H6 N4 O4'
_chemical_formula_moiety 'C10 H6 N4 O4'
_chemical_formula_sum 'C10 H6 N4 O4'
_chemical_formula_weight 246.19
_chemical_name_systematic
;
3,3'-dinitro-4,4'-bipyridine
;
_space_group_IT_number 33
_symmetry_cell_setting orthorhombic
_symmetry_space_group_name_Hall 'P 2c -2n'
_symmetry_space_group_name_H-M 'P n a 21'
_atom_sites_solution_hydrogens geom
_atom_sites_solution_primary direct
_atom_sites_solution_secondary difmap
_audit_creation_method SHELXL-97
_cell_angle_alpha 90.00
_cell_angle_beta 90.00
_cell_angle_gamma 90.00
_cell_formula_units_Z 4
_cell_length_a 9.3580(19)
_cell_length_b 17.815(4)
_cell_length_c 6.3870(13)
_cell_measurement_reflns_used 25
_cell_measurement_temperature 293(2)
_cell_measurement_theta_max 13
_cell_measurement_theta_min 9
_cell_volume 1064.8(4)
_computing_cell_refinement 'CAD-4 Software (Enraf--Nonius, 1985)'
_computing_data_collection 'CAD-4 Software (Enraf--Nonius, 1985)'
_computing_data_reduction 'XCAD4 (Harms & Wocadlo, 1995)'
_computing_molecular_graphics 'SHELXTL (Sheldrick, 2008)'
_computing_publication_material 'SHELXTL (Sheldrick, 2008)'
_computing_structure_refinement 'SHELXS97 (Sheldrick, 2008)'
_computing_structure_solution 'SHELXS97 (Sheldrick, 2008)'
_diffrn_ambient_temperature 293(2)
_diffrn_measured_fraction_theta_full 0.992
_diffrn_measured_fraction_theta_max 0.992
_diffrn_measurement_device_type 'Enraf--Nonius CAD-4'
_diffrn_measurement_method \w/2\q
_diffrn_radiation_monochromator graphite
_diffrn_radiation_source 'fine-focus sealed tube'
_diffrn_radiation_type MoK\a
_diffrn_radiation_wavelength 0.71073
_diffrn_reflns_av_R_equivalents 0.0423
_diffrn_reflns_av_sigmaI/netI 0.0478
_diffrn_reflns_limit_h_max 0
_diffrn_reflns_limit_h_min -11
_diffrn_reflns_limit_k_max 21
_diffrn_reflns_limit_k_min -21
_diffrn_reflns_limit_l_max 0
_diffrn_reflns_limit_l_min -7
_diffrn_reflns_number 2089
_diffrn_reflns_theta_full 25.42
_diffrn_reflns_theta_max 25.42
_diffrn_reflns_theta_min 2.29
_diffrn_standards_decay_% 1
_diffrn_standards_interval_count 200
_diffrn_standards_interval_time 2
_diffrn_standards_number 3
_exptl_absorpt_coefficient_mu 0.123
_exptl_absorpt_correction_T_max 0.9878
_exptl_absorpt_correction_T_min 0.9758
_exptl_absorpt_correction_type psi-scan
_exptl_absorpt_process_details '(North <i>et al.</i>, 1968)'
_exptl_crystal_colour yellow
_exptl_crystal_density_diffrn 1.536
_exptl_crystal_density_method 'not measured'
_exptl_crystal_description block
_exptl_crystal_F_000 504
_exptl_crystal_size_max 0.20
_exptl_crystal_size_mid 0.10
_exptl_crystal_size_min 0.10
_refine_diff_density_max 0.184
_refine_diff_density_min -0.220
_refine_ls_extinction_method none
_refine_ls_goodness_of_fit_ref 1.004
_refine_ls_hydrogen_treatment constr
_refine_ls_matrix_type full
_refine_ls_number_parameters 163
_refine_ls_number_reflns 1071
_refine_ls_number_restraints 1
_refine_ls_restrained_S_all 1.003
_refine_ls_R_factor_all 0.0878
_refine_ls_R_factor_gt 0.0550
_refine_ls_shift/su_max 0.000
_refine_ls_shift/su_mean 0.000
_refine_ls_structure_factor_coef Fsqd
_refine_ls_weighting_details 'calc w=1/[\s^2^(Fo^2^)+(0.0750P)^2^] where P=(Fo^2^+2Fc^2^)/3'
_refine_ls_weighting_scheme calc
_refine_ls_wR_factor_gt 0.1245
_refine_ls_wR_factor_ref 0.1412
_reflns_number_gt 679
_reflns_number_total 1071
_reflns_threshold_expression I>2\s(I)
_cod_data_source_file bq2296.cif
_cod_data_source_block I
_cod_database_code 2229916
_cod_database_fobs_code 2229916

loop_
_symmetry_equiv_pos_as_xyz
'x, y, z'
'-x, -y, z+1/2'
'-x+1/2, y+1/2, z+1/2'
'x+1/2, -y+1/2, z'

loop_
_atom_site_type_symbol
_atom_site_label
_atom_site_fract_x
_atom_site_fract_y
_atom_site_fract_z
_atom_site_U_iso_or_equiv
_atom_site_adp_type
_atom_site_calc_flag
_atom_site_refinement_flags
_atom_site_occupancy
_atom_site_disorder_assembly
_atom_site_disorder_group
N N1 0.6207(7) 0.3139(2) 0.2435(8) 0.0921(18) Uani d . 1 . .
C C1 0.6194(6) 0.1867(3) 0.3674(10) 0.0729(17) Uani d . 1 . .
H H1B 0.5890 0.1532 0.4699 0.088 Uiso calc R 1 . .
O O1 0.8746(5) 0.2549(2) -0.2244(9) 0.1052(17) Uani d . 1 . .
N N2 0.8363(5) -0.0689(2) 0.2211(10) 0.0747(15) Uani d . 1 . .
O O2 0.8568(5) 0.1406(2) -0.1756(6) 0.0897(15) Uani d . 1 . .
C C2 0.5853(7) 0.2620(3) 0.3771(10) 0.093(2) Uani d . 1 . .
H H2B 0.5311 0.2772 0.4916 0.111 Uiso calc R 1 . .
N N3 0.8294(4) 0.2037(2) -0.1255(7) 0.0600(12) Uani d . 1 . .
O O3 0.5400(5) 0.1011(2) -0.1225(8) 0.0950(16) Uani d . 1 . .
C C3 0.7017(6) 0.2911(3) 0.0879(10) 0.0721(18) Uani d . 1 . .
H H3A 0.7333 0.3269 -0.0075 0.087 Uiso calc R 1 . .
N N4 0.6084(5) 0.0441(3) -0.1202(8) 0.0665(12) Uani d . 1 . .
O O4 0.5987(6) 0.0001(3) -0.2657(8) 0.1145(18) Uani d . 1 . .
C C4 0.7423(5) 0.2184(2) 0.0572(8) 0.0491(12) Uani d . 1 . .
C C5 0.7021(5) 0.1625(2) 0.1959(8) 0.0461(11) Uani d . 1 . .
C C6 0.7473(5) 0.0821(2) 0.1935(8) 0.0504(13) Uani d . 1 . .
C C7 0.7029(5) 0.0261(3) 0.0504(9) 0.0518(13) Uani d . 1 . .
C C8 0.7463(6) -0.0465(3) 0.0707(11) 0.0690(16) Uani d . 1 . .
H H8A 0.7121 -0.0819 -0.0238 0.083 Uiso calc R 1 . .
C C9 0.8758(6) -0.0164(3) 0.3553(9) 0.0685(15) Uani d . 1 . .
H H9A 0.9354 -0.0310 0.4645 0.082 Uiso calc R 1 . .
C C10 0.8368(5) 0.0574(3) 0.3476(8) 0.0545(13) Uani d . 1 . .
H H10A 0.8712 0.0908 0.4475 0.065 Uiso calc R 1 . .

loop_
_atom_site_aniso_label
_atom_site_aniso_U_11
_atom_site_aniso_U_22
_atom_site_aniso_U_33
_atom_site_aniso_U_12
_atom_site_aniso_U_13
_atom_site_aniso_U_23
N1 0.150(5) 0.066(3) 0.060(3) 0.037(3) 0.023(4) 0.003(3)
C1 0.097(4) 0.061(3) 0.061(4) 0.012(3) 0.036(4) 0.018(3)
O1 0.108(4) 0.090(3) 0.118(4) -0.002(3) 0.039(3) 0.016(3)
N2 0.077(3) 0.052(3) 0.094(4) 0.004(2) -0.006(3) 0.025(3)
O2 0.123(4) 0.074(3) 0.073(3) 0.015(2) 0.055(3) -0.002(2)
C2 0.141(6) 0.090(4) 0.046(3) 0.039(4) 0.054(4) 0.007(4)
N3 0.077(3) 0.047(2) 0.056(3) -0.005(2) 0.030(3) 0.003(2)
O3 0.104(3) 0.071(2) 0.109(4) 0.009(2) -0.049(4) 0.010(3)
C3 0.101(5) 0.048(3) 0.067(4) 0.014(3) 0.023(4) 0.015(3)
N4 0.062(3) 0.071(3) 0.066(3) -0.009(2) -0.013(3) 0.009(3)
O4 0.115(4) 0.133(4) 0.095(3) 0.016(3) -0.050(3) -0.038(4)
C4 0.057(3) 0.049(2) 0.041(3) 0.011(2) 0.006(2) -0.004(2)
C5 0.043(2) 0.056(3) 0.039(3) 0.005(2) 0.007(3) 0.001(2)
C6 0.058(3) 0.043(2) 0.050(3) -0.006(2) 0.004(3) 0.011(2)
C7 0.047(3) 0.049(3) 0.060(3) -0.004(2) -0.003(3) 0.000(3)
C8 0.078(4) 0.054(3) 0.074(4) -0.006(3) -0.012(4) -0.011(3)
C9 0.085(4) 0.056(3) 0.065(4) 0.005(3) -0.016(4) 0.015(3)
C10 0.067(3) 0.056(3) 0.040(3) -0.001(2) -0.002(3) 0.006(2)

loop_
_atom_type_symbol
_atom_type_description
_atom_type_scat_dispersion_real
_atom_type_scat_dispersion_imag
_atom_type_scat_source
C C 0.0033 0.0016 'International Tables Vol C Tables 4.2.6.8 and 6.1.1.4'
H H 0.0000 0.0000 'International Tables Vol C Tables 4.2.6.8 and 6.1.1.4'
N N 0.0061 0.0033 'International Tables Vol C Tables 4.2.6.8 and 6.1.1.4'
O O 0.0106 0.0060 'International Tables Vol C Tables 4.2.6.8 and 6.1.1.4'

loop_
_geom_angle_atom_site_label_1
_geom_angle_atom_site_label_2
_geom_angle_atom_site_label_3
_geom_angle_site_symmetry_1
_geom_angle_site_symmetry_3
_geom_angle
_geom_angle_publ_flag
C2 N1 C3 . . 115.0(4) ?
C2 C1 C5 . . 117.3(5) ?
C2 C1 H1B . . 121.3 ?
C5 C1 H1B . . 121.3 ?
C9 N2 C8 . . 115.5(4) ?
N1 C2 C1 . . 127.0(5) ?
N1 C2 H2B . . 116.5 ?
C1 C2 H2B . . 116.5 ?
O1 N3 O2 . . 120.2(5) ?
O1 N3 C4 . . 119.4(4) ?
O2 N3 C4 . . 120.4(4) ?
N1 C3 C4 . . 124.3(5) ?
N1 C3 H3A . . 117.9 ?
C4 C3 H3A . . 117.9 ?
O3 N4 O4 . . 119.7(6) ?
O3 N4 C7 . . 121.7(5) ?
O4 N4 C7 . . 118.7(5) ?
C3 C4 C5 . . 121.0(5) ?
C3 C4 N3 . . 116.4(5) ?
C5 C4 N3 . . 122.6(4) ?
C4 C5 C1 . . 115.3(4) ?
C4 C5 C6 . . 127.3(4) ?
C1 C5 C6 . . 117.2(4) ?
C10 C6 C7 . . 114.7(4) ?
C10 C6 C5 . . 118.4(5) ?
C7 C6 C5 . . 126.8(5) ?
C8 C7 C6 . . 121.4(5) ?
C8 C7 N4 . . 117.8(5) ?
C6 C7 N4 . . 120.8(4) ?
N2 C8 C7 . . 122.6(5) ?
N2 C8 H8A . . 118.7 ?
C7 C8 H8A . . 118.7 ?
N2 C9 C10 . . 125.7(5) ?
N2 C9 H9A . . 117.2 ?
C10 C9 H9A . . 117.2 ?
C9 C10 C6 . . 120.1(5) ?
C9 C10 H10A . . 120.0 ?
C6 C10 H10A . . 120.0 ?

loop_
_geom_bond_atom_site_label_1
_geom_bond_atom_site_label_2
_geom_bond_site_symmetry_2
_geom_bond_distance
_geom_bond_publ_flag
N1 C2 . 1.302(7) ?
N1 C3 . 1.314(7) ?
C1 C2 . 1.380(7) ?
C1 C5 . 1.409(8) ?
C1 H1B . 0.9300 ?
O1 N3 . 1.188(5) ?
N2 C9 . 1.321(7) ?
N2 C8 . 1.338(8) ?
O2 N3 . 1.198(5) ?
C2 H2B . 0.9300 ?
N3 C4 . 1.447(6) ?
O3 N4 . 1.201(5) ?
C3 C4 . 1.364(6) ?
C3 H3A . 0.9300 ?
N4 O4 . 1.219(6) ?
N4 C7 . 1.440(7) ?
C4 C5 . 1.385(6) ?
C5 C6 . 1.494(6) ?
C6 C10 . 1.366(7) ?
C6 C7 . 1.415(6) ?
C7 C8 . 1.362(6) ?
C8 H8A . 0.9300 ?
C9 C10 . 1.365(7) ?
C9 H9A . 0.9300 ?
C10 H10A . 0.9300 ?

loop_
_geom_hbond_atom_site_label_D
_geom_hbond_atom_site_label_H
_geom_hbond_atom_site_label_A
_geom_hbond_site_symmetry_A
_geom_hbond_distance_DH
_geom_hbond_distance_HA
_geom_hbond_distance_DA
_geom_hbond_angle_DHA
_geom_hbond_publ_flag
C2 H2B O1 4_456 0.93 2.40 3.234(8) 149 yes
C3 H3A N2 3_654 0.93 2.62 3.440(8) 147 yes
C10 H10A O2 1_556 0.93 2.57 3.392(6) 148 yes

loop_
_geom_torsion_atom_site_label_1
_geom_torsion_atom_site_label_2
_geom_torsion_atom_site_label_3
_geom_torsion_atom_site_label_4
_geom_torsion_site_symmetry_1
_geom_torsion_site_symmetry_2
_geom_torsion_site_symmetry_3
_geom_torsion_site_symmetry_4
_geom_torsion
_geom_torsion_publ_flag
C3 N1 C2 C1 . . . . -2.5(12) ?
C5 C1 C2 N1 . . . . 0.4(12) ?
C2 N1 C3 C4 . . . . 3.1(10) ?
N1 C3 C4 C5 . . . . -1.6(10) ?
N1 C3 C4 N3 . . . . 178.8(6) ?
O1 N3 C4 C3 . . . . 8.6(7) ?
O2 N3 C4 C3 . . . . -172.1(6) ?
O1 N3 C4 C5 . . . . -171.0(5) ?
O2 N3 C4 C5 . . . . 8.3(7) ?
C3 C4 C5 C1 . . . . -0.6(8) ?
N3 C4 C5 C1 . . . . 179.0(5) ?
C3 C4 C5 C6 . . . . -174.7(5) ?
N3 C4 C5 C6 . . . . 4.9(8) ?
C2 C1 C5 C4 . . . . 1.2(9) ?
C2 C1 C5 C6 . . . . 175.9(6) ?
C4 C5 C6 C10 . . . . 109.9(6) ?
C1 C5 C6 C10 . . . . -64.1(6) ?
C4 C5 C6 C7 . . . . -72.7(7) ?
C1 C5 C6 C7 . . . . 113.3(7) ?
C10 C6 C7 C8 . . . . 0.8(7) ?
C5 C6 C7 C8 . . . . -176.7(5) ?
C10 C6 C7 N4 . . . . 180.0(4) ?
C5 C6 C7 N4 . . . . 2.5(8) ?
O3 N4 C7 C8 . . . . 162.7(5) ?
O4 N4 C7 C8 . . . . -17.6(8) ?
O3 N4 C7 C6 . . . . -16.5(7) ?
O4 N4 C7 C6 . . . . 163.2(5) ?
C9 N2 C8 C7 . . . . 2.9(9) ?
C6 C7 C8 N2 . . . . -2.2(9) ?
N4 C7 C8 N2 . . . . 178.6(5) ?
C8 N2 C9 C10 . . . . -2.4(10) ?
N2 C9 C10 C6 . . . . 1.2(10) ?
C7 C6 C10 C9 . . . . -0.3(7) ?
C5 C6 C10 C9 . . . . 177.4(5) ?

loop_
_cod_related_entry_id
_cod_related_entry_database
_cod_related_entry_code
1 ChemSpider 2017985
